data_4511424
loop_
_publ_author_name
'Thomas-Gipson, Jintha'
'Beobide, Garikoitz'
'Castillo, Oscar'
'Fr\"oba, Michael'
'Hoffmann, Frank'
'Luque, Antonio'
'P\'erez-Y\'a\~nez, Sonia'
'Rom\'an, Pascual'

_publ_contact_author
;
 Oscar Castillo. Departamento de Quimica Inorganica. 
 Facultad de Ciencia y Tecnologia
 Universidad del Pais Vasco,  Apdo. 644, E-48080 Bilbao, Spain
;
_publ_section_title
;
 Paddle-Wheel Shaped Copper(II)-Adenine Discrete Entities As
 Supramolecular Building Blocks To Afford Porous Supramolecular
 Metal--Organic Frameworks (SMOFs)
;
_journal_issue 8
_journal_name_full 'Crystal Growth &amp; Design'
_journal_page_first 4019
_journal_paper_doi 10.1021/cg500634y
_journal_volume 14
_journal_year 2014
_chemical_formula_iupac '[Cu2(C5H5N5)4Br2]Br2, 2(C1 H4 O)'
_chemical_formula_moiety 'C20 H20 Cu2 Br2 N20, 2 (Br), 2(C1 H4 O)'
_chemical_formula_sum 'C22 H28 Br4 Cu2 N20 O2'
_chemical_formula_weight 1051.36
_chemical_name_systematic
; 
[Tetrakis(mu-adenine-kN3:kN9)bis(bromido)dicopper(II)]bromide-
 methanol (1/2)] 
;
_space_group_IT_number 166
_symmetry_cell_setting trigonal
_symmetry_space_group_name_Hall '-R 3 2"'
_symmetry_space_group_name_H-M 'R -3 m :H'
_atom_sites_solution_hydrogens geom
_atom_sites_solution_primary direct
_atom_sites_solution_secondary difmap
_audit_creation_method SHELXL
_cell_angle_alpha 90.00
_cell_angle_beta 90.00
_cell_angle_gamma 120.00
_cell_formula_units_Z 9
_cell_length_a 27.1979(9)
_cell_length_b 27.1979(9)
_cell_length_c 15.4999(4)
_cell_measurement_reflns_used 31767
_cell_measurement_temperature 293(2)
_cell_measurement_theta_max 27.99
_cell_measurement_theta_min 2.17
_cell_measurement_wavelength 0.71073
_cell_volume 9929.6(5)
_computing_cell_refinement 'CrysAlis CCD (Oxford Diffraction, 2003)'
_computing_data_collection 'CrysAlis CCD (Oxford Diffraction, 2003)'
_computing_data_reduction 'CrysAlis RED (Oxford Diffraction, 2003)'
_computing_molecular_graphics 'Ortep-3 (Farrugia, 1997)'
_computing_publication_material 'WinGX (Farrugia, 1999)'
_computing_structure_refinement 'SHELXL-97 (Sheldrick, 1997)'
_computing_structure_solution 'Sir92 (Altomare et al., 1993)'
_diffrn_ambient_temperature 293(2)
_diffrn_measured_fraction_theta_full 0.998
_diffrn_measured_fraction_theta_max 0.998
_diffrn_measurement_device_type Xcalibur
_diffrn_measurement_method \w
_diffrn_radiation_monochromator graphite
_diffrn_radiation_source 'fine-focus sealed tube'
_diffrn_radiation_type MoK\a
_diffrn_radiation_wavelength 0.71073
_diffrn_reflns_av_R_equivalents 0.0465
_diffrn_reflns_av_sigmaI/netI 0.0247
_diffrn_reflns_limit_h_max 35
_diffrn_reflns_limit_h_min -35
_diffrn_reflns_limit_k_max 34
_diffrn_reflns_limit_k_min -35
_diffrn_reflns_limit_l_max 20
_diffrn_reflns_limit_l_min -20
_diffrn_reflns_number 31767
_diffrn_reflns_theta_full 27.99
_diffrn_reflns_theta_max 27.99
_diffrn_reflns_theta_min 2.17
_diffrn_standards_decay_% 0
_diffrn_standards_interval_count 0
_diffrn_standards_interval_time 0
_diffrn_standards_number 0
_exptl_absorpt_coefficient_mu 4.630
_exptl_absorpt_correction_T_max 0.599
_exptl_absorpt_correction_T_min 0.496
_exptl_absorpt_correction_type numerical
_exptl_absorpt_process_details
;
CrysAlis RED, Oxford Diffraction Ltd.,
Version 1.170.32 (release 06.06.2003 CrysAlis170 VC++)
(compiled Jun  6 2003,13:53:32)
Analytical numeric absorption correction using a multifaceted crystal
model based on expressions derived by R.C. Clark & J.S. Reid.
;
_exptl_crystal_colour blue
_exptl_crystal_density_diffrn 1.582
_exptl_crystal_density_meas ?
_exptl_crystal_description conical
_exptl_crystal_F_000 4626
_exptl_crystal_size_max 0.25
_exptl_crystal_size_mid 0.12
_exptl_crystal_size_min 0.11
_platon_squeeze_details
;
;
_refine_diff_density_max 1.689
_refine_diff_density_min -3.226
_refine_diff_density_rms 0.198
_refine_ls_extinction_method none
_refine_ls_goodness_of_fit_ref 1.234
_refine_ls_hydrogen_treatment constr
_refine_ls_matrix_type full
_refine_ls_number_parameters 109
_refine_ls_number_reflns 2837
_refine_ls_number_restraints 0
_refine_ls_restrained_S_all 1.234
_refine_ls_R_factor_all 0.1112
_refine_ls_R_factor_gt 0.0927
_refine_ls_shift/su_max 0.001
_refine_ls_shift/su_mean 0.000
_refine_ls_structure_factor_coef Fsqd
_refine_ls_weighting_details 'calc w=1/[\s^2^(Fo^2^)+(0.2000P)^2^+0.0000P] where P=(Fo^2^+2Fc^2^)/3'
_refine_ls_weighting_scheme calc
_refine_ls_wR_factor_gt 0.2997
_refine_ls_wR_factor_ref 0.3107
_reflns_number_gt 2121
_reflns_number_total 2837
_reflns_threshold_expression >2sigma(I)
_cod_data_source_file cg500634y_si_002.cif
_cod_data_source_block SMOF-2
_cod_depositor_comments
;Adding full bibliography for 4511424--4511426.cif.

The following automatic conversions were performed:

'_exptl_crystal_density_meas' value 'not measured' was changed to '?'
- the value is perceived as not measured.

Automatic conversion script
Id: cif_fix_values 3008 2015-01-20 13:52:24Z robertas 
;
_cod_original_sg_symbol_Hall
;
-R 3 2"
;
_cod_original_sg_symbol_H-M 'R -3 m'
_cod_database_code 4511424

loop_
_symmetry_equiv_pos_as_xyz
'x, y, z'
'-y, x-y, z'
'-x+y, -x, z'
'x-y, -y, -z'
'-x, -x+y, -z'
'y, x, -z'
'x+2/3, y+1/3, z+1/3'
'-y+2/3, x-y+1/3, z+1/3'
'-x+y+2/3, -x+1/3, z+1/3'
'x-y+2/3, -y+1/3, -z+1/3'
'-x+2/3, -x+y+1/3, -z+1/3'
'y+2/3, x+1/3, -z+1/3'
'x+1/3, y+2/3, z+2/3'
'-y+1/3, x-y+2/3, z+2/3'
'-x+y+1/3, -x+2/3, z+2/3'
'x-y+1/3, -y+2/3, -z+2/3'
'-x+1/3, -x+y+2/3, -z+2/3'
'y+1/3, x+2/3, -z+2/3'
'-x, -y, -z'
'y, -x+y, -z'
'x-y, x, -z'
'-x+y, y, z'
'x, x-y, z'
'-y, -x, z'
'-x+2/3, -y+1/3, -z+1/3'
'y+2/3, -x+y+1/3, -z+1/3'
'x-y+2/3, x+1/3, -z+1/3'
'-x+y+2/3, y+1/3, z+1/3'
'x+2/3, x-y+1/3, z+1/3'
'-y+2/3, -x+1/3, z+1/3'
'-x+1/3, -y+2/3, -z+2/3'
'y+1/3, -x+y+2/3, -z+2/3'
'x-y+1/3, x+2/3, -z+2/3'
'-x+y+1/3, y+2/3, z+2/3'
'x+1/3, x-y+2/3, z+2/3'
'-y+1/3, -x+2/3, z+2/3'

loop_
_atom_site_label
_atom_site_type_symbol
_atom_site_fract_x
_atom_site_fract_y
_atom_site_fract_z
_atom_site_U_iso_or_equiv
_atom_site_adp_type
_atom_site_occupancy
_atom_site_symmetry_multiplicity
_atom_site_calc_flag
_atom_site_refinement_flags
Br1 Br 0.56482(3) 0.12965(5) 0.82057(7) 0.0647(4) Uani 1 2 d S
Cu1 Cu 0.52256(2) 0.04512(5) 0.92808(6) 0.0459(4) Uani 1 2 d S
N3 N 0.4469(2) -0.0042(3) 0.8740(3) 0.0547(14) Uani 1 1 d .
C4 C 0.4054(3) -0.0507(3) 0.9146(3) 0.0470(14) Uani 1 1 d .
C8 C 0.3576(3) -0.1182(4) 1.0080(5) 0.071(2) Uani 1 1 d .
H8 H 0.3473 -0.1407 1.0573 0.085 Uiso 1 1 calc R
N1 N 0.3786(3) -0.0249(3) 0.7609(4) 0.0675(19) Uani 1 1 d .
N6 N 0.2882(3) -0.0976(4) 0.7639(4) 0.078(2) Uani 1 1 d .
H6A H 0.2826 -0.0879 0.7136 0.093 Uiso 1 1 calc R
H6B H 0.2611 -0.1264 0.7898 0.093 Uiso 1 1 calc R
C5 C 0.3508(3) -0.0831(4) 0.8838(4) 0.0602(18) Uani 1 1 d .
N7 N 0.3228(3) -0.1260(3) 0.9414(4) 0.0684(18) Uani 1 1 d .
H7 H 0.2885 -0.1536 0.9361 0.082 Uiso 1 1 calc R
N9 N 0.4097(2) -0.0730(3) 0.9931(3) 0.0542(14) Uani 1 1 d .
C6 C 0.3384(4) -0.0682(4) 0.8015(4) 0.068(2) Uani 1 1 d .
C2 C 0.4312(3) 0.0059(3) 0.7961(4) 0.0582(18) Uani 1 1 d .
H2 H 0.4585 0.0363 0.7643 0.070 Uiso 1 1 calc R
Br2 Br 0.19009(4) -0.19009(4) 0.92231(13) 0.1061(7) Uani 1 2 d S

loop_
_atom_site_aniso_label
_atom_site_aniso_U_11
_atom_site_aniso_U_22
_atom_site_aniso_U_33
_atom_site_aniso_U_23
_atom_site_aniso_U_13
_atom_site_aniso_U_12
Br1 0.0696(6) 0.0789(8) 0.0488(7) 0.0022(4) 0.0011(2) 0.0395(4)
Cu1 0.0465(5) 0.0728(8) 0.0271(6) -0.0092(4) -0.0046(2) 0.0364(4)
N3 0.049(3) 0.090(4) 0.035(3) -0.011(3) -0.010(2) 0.041(3)
C4 0.047(3) 0.073(4) 0.026(2) -0.008(3) -0.006(2) 0.034(3)
C8 0.061(4) 0.103(6) 0.047(4) -0.011(4) -0.010(3) 0.041(4)
N1 0.053(3) 0.100(5) 0.037(3) -0.007(3) -0.011(2) 0.029(3)
N6 0.048(3) 0.118(6) 0.052(4) -0.017(4) -0.022(3) 0.030(4)
C5 0.062(4) 0.092(5) 0.032(3) -0.010(3) -0.010(3) 0.043(4)
N7 0.043(3) 0.085(5) 0.056(3) 0.004(3) -0.007(3) 0.016(3)
N9 0.050(3) 0.071(4) 0.035(3) -0.006(2) -0.001(2) 0.026(3)
C6 0.066(5) 0.104(6) 0.038(3) -0.014(4) -0.023(3) 0.046(5)
C2 0.052(4) 0.085(5) 0.036(3) -0.010(3) -0.017(3) 0.032(4)
Br2 0.0798(7) 0.0798(7) 0.1134(14) 0.0196(5) -0.0196(5) 0.0060(7)

loop_
_atom_type_symbol
_atom_type_description
_atom_type_scat_dispersion_real
_atom_type_scat_dispersion_imag
_atom_type_scat_source
C C 0.0033 0.0016 'International Tables Vol C Tables 4.2.6.8 and 6.1.1.4'
H H 0.0000 0.0000 'International Tables Vol C Tables 4.2.6.8 and 6.1.1.4'
N N 0.0061 0.0033 'International Tables Vol C Tables 4.2.6.8 and 6.1.1.4'
Cu Cu 0.3201 1.2651 'International Tables Vol C Tables 4.2.6.8 and 6.1.1.4'
Br Br -0.2901 2.4595 'International Tables Vol C Tables 4.2.6.8 and 6.1.1.4'
O O 0.0106 0.0060 'International Tables Vol C Tables 4.2.6.8 and 6.1.1.4'

loop_
_geom_angle_atom_site_label_1
_geom_angle_atom_site_label_2
_geom_angle_atom_site_label_3
_geom_angle
_geom_angle_site_symmetry_1
_geom_angle_site_symmetry_3
N3 Cu1 N3 88.1(3) 22_655 .
N3 Cu1 N9 86.5(2) 22_655 19_657
N3 Cu1 N9 161.6(3) . 19_657
N3 Cu1 N9 161.6(3) 22_655 4_557
N3 Cu1 N9 86.5(2) . 4_557
N9 Cu1 N9 93.1(3) 19_657 4_557
N3 Cu1 Br1 100.23(19) 22_655 .
N3 Cu1 Br1 100.23(19) . .
N9 Cu1 Br1 98.00(18) 19_657 .
N9 Cu1 Br1 98.00(18) 4_557 .
N3 Cu1 Cu1 84.36(19) 22_655 4_557
N3 Cu1 Cu1 84.36(19) . 4_557
N9 Cu1 Cu1 77.65(18) 19_657 4_557
N9 Cu1 Cu1 77.65(17) 4_557 4_557
Br1 Cu1 Cu1 173.56(6) . 4_557
C2 N3 C4 113.7(6) . .
C2 N3 Cu1 124.2(5) . .
C4 N3 Cu1 122.0(4) . .
N3 C4 C5 124.3(6) . .
N3 C4 N9 126.9(5) . .
C5 C4 N9 108.9(6) . .
N7 C8 N9 110.4(7) . .
N7 C8 H8 124.8 . .
N9 C8 H8 124.8 . .
C6 N1 C2 120.8(6) . .
C6 N6 H6A 120.0 . .
C6 N6 H6B 120.0 . .
H6A N6 H6B 120.0 . .
N7 C5 C4 106.4(6) . .
N7 C5 C6 136.0(7) . .
C4 C5 C6 117.3(7) . .
C8 N7 C5 108.7(7) . .
C8 N7 H7 125.6 . .
C5 N7 H7 125.6 . .
C8 N9 C4 105.5(6) . .
C8 N9 Cu1 125.7(5) . 4_557
C4 N9 Cu1 128.8(5) . 4_557
N1 C6 N6 118.7(7) . .
N1 C6 C5 118.6(7) . .
N6 C6 C5 122.7(9) . .
N3 C2 N1 125.1(7) . .
N3 C2 H2 117.4 . .
N1 C2 H2 117.4 . .

loop_
_geom_bond_atom_site_label_1
_geom_bond_atom_site_label_2
_geom_bond_distance
_geom_bond_site_symmetry_2
Br1 Cu1 2.5963(16) .
Cu1 N3 1.994(5) 22_655
Cu1 N3 1.994(5) .
Cu1 N9 2.016(6) 19_657
Cu1 N9 2.016(6) 4_557
Cu1 Cu1 3.080(2) 4_557
N3 C2 1.354(9) .
N3 C4 1.357(9) .
C4 C5 1.379(9) .
C4 N9 1.390(8) .
C8 N7 1.343(9) .
C8 N9 1.354(11) .
C8 H8 0.9300 .
N1 C6 1.300(11) .
N1 C2 1.359(9) .
N6 C6 1.324(10) .
N6 H6A 0.8600 .
N6 H6B 0.8600 .
C5 N7 1.361(10) .
C5 C6 1.429(9) .
N7 H7 0.8600 .
N9 Cu1 2.016(6) 4_557
C2 H2 0.9300 .

loop_
_geom_hbond_atom_site_label_D
_geom_hbond_atom_site_label_H
_geom_hbond_atom_site_label_A
_geom_hbond_distance_DH
_geom_hbond_distance_HA
_geom_hbond_distance_DA
_geom_hbond_angle_DHA
_geom_hbond_site_symmetry_A
N6 H6A N1 0.86 2.23 3.060(9) 162.4 11_556
N6 H6B Br2 0.86 2.76 3.572(8) 158.7 .
N7 H7 Br2 0.86 2.35 3.140(6) 152.3 .

loop_
_platon_squeeze_void_nr
_platon_squeeze_void_average_x
_platon_squeeze_void_average_y
_platon_squeeze_void_average_z
_platon_squeeze_void_volume
_platon_squeeze_void_count_electrons
_platon_squeeze_void_content
1 0.000 0.000 -0.002 1208 236 ' '
2 0.333 0.667 0.674 1223 237 ' '
3 0.667 0.333 0.341 1223 237 ' '
